data_7225945
loop_
_publ_author_name
'Chapman, Michael R.'
'Kwan, Maria H. T.'
'King, Georgina E.'
'Kyffin, Benjamin A.'
'Blacker, A. John'
'Willans, Charlotte E.'
'Nguyen, Bao N.'

_publ_section_title
;
 Rapid, metal-free and aqueous synthesis of imidazo[1,2-a]pyridine under
 ambient conditions
;
_journal_issue 17
_journal_name_full 'Green Chem.'
_journal_page_first 4623
_journal_paper_doi 10.1039/C6GC01601D
_journal_volume 18
_journal_year 2016
_chemical_formula_moiety 'Br, C9 H11 N2'
_chemical_formula_sum 'C9 H11 Br N2'
_chemical_formula_weight 227.11
_chemical_name_systematic
;
 ? 
;
_space_group_crystal_system monoclinic
_space_group_IT_number 14
_space_group_name_Hall '-P 2ybc'
_space_group_name_H-M_alt 'P 1 21/c 1'
_symmetry_space_group_name_Hall '-P 2ybc'
_symmetry_space_group_name_H-M 'P 1 21/c 1'
_atom_sites_solution_hydrogens geom
_atom_sites_solution_primary direct
_atom_sites_solution_secondary difmap
_audit_creation_date 2015-11-06
_audit_creation_method
;
Olex2 1.2
(compiled 2015.09.30 svn.r3233 for OlexSys, GUI svn.r5103)
;
_cell_angle_alpha 90.00
_cell_angle_beta 94.547(9)
_cell_angle_gamma 90.00
_cell_formula_units_Z 4
_cell_length_a 7.4282(7)
_cell_length_b 14.9520(14)
_cell_length_c 8.9188(7)
_cell_measurement_reflns_used 1175
_cell_measurement_temperature 120.01(10)
_cell_measurement_theta_max 71.0100
_cell_measurement_theta_min 5.8110
_cell_volume 987.46(15)
_computing_cell_refinement
;
CrysAlisPro, Agilent Technologies,
Version 1.171.36.32 (release 02-08-2013 CrysAlis171 .NET)
(compiled Aug  2 2013,16:46:58)
;
_computing_data_collection
;
CrysAlisPro, Agilent Technologies,
Version 1.171.36.32 (release 02-08-2013 CrysAlis171 .NET)
(compiled Aug  2 2013,16:46:58)
;
_computing_data_reduction
;
CrysAlisPro, Agilent Technologies,
Version 1.171.36.32 (release 02-08-2013 CrysAlis171 .NET)
(compiled Aug  2 2013,16:46:58)
;
_computing_molecular_graphics 'Olex2 (Dolomanov et al., 2009)'
_computing_publication_material 'Olex2 (Dolomanov et al., 2009)'
_computing_structure_refinement 'ShelXL (Sheldrick, 2015)'
_computing_structure_solution 'ShelXT (Sheldrick, 2015)'
_diffrn_ambient_environment N~2~
_diffrn_ambient_temperature 120.01(10)
_diffrn_detector 'CCD plate'
_diffrn_detector_area_resol_mean 5.3095
_diffrn_detector_type Atlas
_diffrn_measured_fraction_theta_full 0.996
_diffrn_measured_fraction_theta_max 0.964
_diffrn_measurement_details
;
  1 omega   23.00   50.00   1.0000    1.0000
omega____ theta____ kappa____ phi______ frames
    -       41.7089   37.0000   30.0000 27

  2 omega   68.00   95.00   1.0000    1.0000
omega____ theta____ kappa____ phi______ frames
    -       41.7089   37.0000   30.0000 27

  3 omega   39.00   97.00   1.0000    4.0000
omega____ theta____ kappa____ phi______ frames
    -      106.0000  -45.0000  -60.0000 58

  4 omega   67.00  172.00   1.0000    4.0000
omega____ theta____ kappa____ phi______ frames
    -      106.0000   15.0000 -150.0000 105

  5 omega   62.00  125.00   1.0000    4.0000
omega____ theta____ kappa____ phi______ frames
    -      106.0000  -64.0000   86.7494 63

  6 omega   90.00  127.00   1.0000    4.0000
omega____ theta____ kappa____ phi______ frames
    -      106.0000  -61.0000  120.0000 37

  7 omega   46.00   84.00   1.0000    4.0000
omega____ theta____ kappa____ phi______ frames
    -      106.0000  -30.0000    0.0000 38

  8 omega   45.00  103.00   1.0000    4.0000
omega____ theta____ kappa____ phi______ frames
    -      106.0000  -64.0000   53.5658 58

  9 omega   43.00   70.00   1.0000    4.0000
omega____ theta____ kappa____ phi______ frames
    -      106.0000  -30.0000   60.0000 27

 10 omega   53.00   86.00   1.0000    4.0000
omega____ theta____ kappa____ phi______ frames
    -      106.0000  -30.0000 -120.0000 33

 11 omega  -57.00   30.00   1.0000    1.0000
omega____ theta____ kappa____ phi______ frames
    -      -38.5000   57.0000 -180.0000 87

 12 omega  -61.00  -16.00   1.0000    1.0000
omega____ theta____ kappa____ phi______ frames
    -      -38.5000  -57.0000   30.0000 45

 13 omega -107.00  -64.00   1.0000    1.0000
omega____ theta____ kappa____ phi______ frames
    -      -38.5000  -57.0000   30.0000 43
;
_diffrn_measurement_device 'four-circle diffractometer'
_diffrn_measurement_device_type 'SuperNova, Dual, Cu at zero, Atlas'
_diffrn_measurement_method '\w scans'
_diffrn_orient_matrix_UB_11 0.0207461000
_diffrn_orient_matrix_UB_12 -0.0781117000
_diffrn_orient_matrix_UB_13 -0.1099722000
_diffrn_orient_matrix_UB_21 0.1146728000
_diffrn_orient_matrix_UB_22 0.0598470000
_diffrn_orient_matrix_UB_23 -0.0959923000
_diffrn_orient_matrix_UB_31 0.1722759000
_diffrn_orient_matrix_UB_32 -0.0304392000
_diffrn_orient_matrix_UB_33 0.0935294000
_diffrn_radiation_monochromator mirror
_diffrn_radiation_probe x-ray
_diffrn_radiation_type CuK\a
_diffrn_radiation_wavelength 1.54184
_diffrn_reflns_av_R_equivalents 0.0626
_diffrn_reflns_av_unetI/netI 0.0784
_diffrn_reflns_limit_h_max 9
_diffrn_reflns_limit_h_min -6
_diffrn_reflns_limit_k_max 15
_diffrn_reflns_limit_k_min -18
_diffrn_reflns_limit_l_max 11
_diffrn_reflns_limit_l_min -10
_diffrn_reflns_number 3789
_diffrn_reflns_theta_full 68.00
_diffrn_reflns_theta_max 74.24
_diffrn_reflns_theta_min 5.79
_diffrn_source 'sealed X-ray tube'
_diffrn_source_type 'SuperNova (Cu) X-ray Source'
_exptl_absorpt_coefficient_mu 5.251
_exptl_absorpt_correction_T_max 1.00000
_exptl_absorpt_correction_T_min 0.82257
_exptl_absorpt_correction_type multi-scan
_exptl_absorpt_process_details
;
CrysAlisPro, Agilent Technologies,
Version 1.171.36.32 (release 02-08-2013 CrysAlis171 .NET)
(compiled Aug  2 2013,16:46:58)
Empirical absorption correction using spherical harmonics,
 implemented in SCALE3 ABSPACK scaling algorithm.
;
_exptl_crystal_colour 'light yellow'
_exptl_crystal_colour_modifier light
_exptl_crystal_colour_primary yellow
_exptl_crystal_density_diffrn 1.528
_exptl_crystal_density_method 'not measured'
_exptl_crystal_description block
_exptl_crystal_F_000 456
_exptl_crystal_size_max 0.2292
_exptl_crystal_size_mid 0.0982
_exptl_crystal_size_min 0.0286
_refine_diff_density_max 1.320
_refine_diff_density_min -0.872
_refine_diff_density_rms 0.171
_refine_ls_extinction_method none
_refine_ls_goodness_of_fit_ref 1.086
_refine_ls_hydrogen_treatment constr
_refine_ls_matrix_type full
_refine_ls_number_parameters 110
_refine_ls_number_reflns 1930
_refine_ls_number_restraints 0
_refine_ls_restrained_S_all 1.086
_refine_ls_R_factor_all 0.0849
_refine_ls_R_factor_gt 0.0686
_refine_ls_shift/su_max 0.000
_refine_ls_shift/su_mean 0.000
_refine_ls_structure_factor_coef Fsqd
_refine_ls_weighting_details 'calc w=1/[\s^2^(Fo^2^)+(0.1032P)^2^+0.0000P] where P=(Fo^2^+2Fc^2^)/3'
_refine_ls_weighting_scheme calc
_refine_ls_wR_factor_gt 0.1740
_refine_ls_wR_factor_ref 0.1896
_reflns_number_gt 1534
_reflns_number_total 1930
_reflns_threshold_expression >2sigma(I)
_cod_data_source_file c6gc01601d3.cif
_cod_data_source_block mrc278
_cod_depositor_comments 'Adding full bibliography for 7225942--7225950.cif.'
_cod_original_cell_volume 987.45(15)
_cod_database_code 7225945
_chemical_oxdiff_formula 'C10 H10 N2 Br1'
_reflns_odcompleteness_completeness 99.40
_reflns_odcompleteness_iscentric 1
_reflns_odcompleteness_theta 66.97
_olex2_refinement_description
;
1. Fixed Uiso
 At 1.2 times of:
  All C(H) groups, All C(H,H) groups, All N(H,H) groups
 At 1.5 times of:
  All C(H,H,H) groups
2.a Secondary CH2 refined with riding coordinates:
 C7(H7A,H7B)
2.b Aromatic/amide H refined with riding coordinates:
 C3(H3), C6(H6), C2(H2)
2.c X=CH2 refined with riding coordinates:
 N2(H2A,H2B)
2.d Idealised Me refined as rotating group:
 C5(H5A,H5B,H5C)
2.e :
 C9(H9)
;
_olex2_date_sample_data_collection 2015-08-26
_olex2_submission_special_instructions 'No special instructions were received'

loop_
_space_group_symop_id
_space_group_symop_operation_xyz
1 'x, y, z'
2 '-x, y+1/2, -z+1/2'
3 '-x, -y, -z'
4 'x, -y-1/2, z-1/2'

loop_
_atom_site_label
_atom_site_type_symbol
_atom_site_fract_x
_atom_site_fract_y
_atom_site_fract_z
_atom_site_U_iso_or_equiv
_atom_site_adp_type
_atom_site_occupancy
_atom_site_calc_flag
_atom_site_refinement_flags_posn
Br1 Br 0.08953(10) 0.31883(4) 0.01430(7) 0.0373(3) Uani 1 d .
N2 N 0.1402(8) 0.5131(4) 0.1909(6) 0.0356(11) Uani 1 d .
H2A H 0.1360 0.5623 0.1409 0.043 Uiso 1 calc R
H2B H 0.1155 0.4633 0.1456 0.043 Uiso 1 calc R
N1 N 0.2245(8) 0.5920(4) 0.4118(6) 0.0384(12) Uani 1 d .
C1 C 0.1850(8) 0.5139(4) 0.3382(7) 0.0324(13) Uani 1 d .
C3 C 0.2475(8) 0.4359(4) 0.5717(7) 0.0340(13) Uani 1 d .
H3 H 0.2553 0.3828 0.6261 0.041 Uiso 1 calc R
C8 C 0.3655(10) 0.6877(4) 0.2345(8) 0.0406(15) Uani 1 d .
C7 C 0.2117(10) 0.6778(4) 0.3288(8) 0.0371(14) Uani 1 d .
H7A H 0.0992 0.6798 0.2657 0.044 Uiso 1 calc R
H7B H 0.2116 0.7270 0.3997 0.044 Uiso 1 calc R
C6 C 0.2754(9) 0.5941(4) 0.5644(7) 0.0359(13) Uani 1 d .
H6 H 0.3026 0.6487 0.6107 0.043 Uiso 1 calc R
C4 C 0.2863(9) 0.5182(4) 0.6478(7) 0.0369(13) Uani 1 d .
C5 C 0.3424(10) 0.5236(5) 0.8128(8) 0.0447(16) Uani 1 d .
H5A H 0.2759 0.4803 0.8658 0.067 Uiso 1 calc GR
H5B H 0.3178 0.5825 0.8490 0.067 Uiso 1 calc GR
H5C H 0.4692 0.5114 0.8294 0.067 Uiso 1 calc GR
C2 C 0.1999(10) 0.4330(4) 0.4231(7) 0.0374(14) Uani 1 d .
H2 H 0.1766 0.3783 0.3758 0.045 Uiso 1 calc R
C9 C 0.4884(11) 0.6965(5) 0.1592(10) 0.0504(18) Uani 1 d .
H9 H 0.5850 0.7034 0.1000 0.061 Uiso 1 calc R

loop_
_atom_site_aniso_label
_atom_site_aniso_U_11
_atom_site_aniso_U_22
_atom_site_aniso_U_33
_atom_site_aniso_U_23
_atom_site_aniso_U_13
_atom_site_aniso_U_12
Br1 0.0443(4) 0.0315(4) 0.0368(4) 0.0022(2) 0.0088(3) 0.0012(3)
N2 0.045(3) 0.031(2) 0.031(2) -0.001(2) 0.005(2) 0.000(2)
N1 0.046(3) 0.036(3) 0.035(3) -0.001(2) 0.012(2) -0.003(2)
C1 0.036(3) 0.027(3) 0.036(3) -0.001(2) 0.010(2) 0.000(2)
C3 0.031(3) 0.032(3) 0.040(3) 0.008(3) 0.010(2) 0.002(2)
C8 0.046(4) 0.034(3) 0.042(3) 0.004(3) 0.001(3) 0.000(3)
C7 0.044(4) 0.034(3) 0.034(3) 0.001(2) 0.008(3) 0.004(3)
C6 0.033(3) 0.038(3) 0.037(3) -0.004(3) 0.008(2) -0.004(3)
C4 0.041(3) 0.037(3) 0.034(3) 0.004(3) 0.010(2) 0.003(3)
C5 0.048(4) 0.049(4) 0.039(3) 0.000(3) 0.013(3) -0.008(3)
C2 0.049(4) 0.028(3) 0.035(3) -0.002(2) 0.008(3) -0.002(3)
C9 0.049(4) 0.043(4) 0.061(5) 0.011(3) 0.014(4) 0.005(3)

loop_
_atom_type_symbol
_atom_type_description
_atom_type_scat_dispersion_real
_atom_type_scat_dispersion_imag
_atom_type_scat_source
C C 0.0181 0.0091 'International Tables Vol C Tables 4.2.6.8 and 6.1.1.4'
H H 0.0000 0.0000 'International Tables Vol C Tables 4.2.6.8 and 6.1.1.4'
Br Br -0.6763 1.2805 'International Tables Vol C Tables 4.2.6.8 and 6.1.1.4'
N N 0.0311 0.0180 'International Tables Vol C Tables 4.2.6.8 and 6.1.1.4'

loop_
_exptl_crystal_face_index_h
_exptl_crystal_face_index_k
_exptl_crystal_face_index_l
_exptl_crystal_face_perp_dist
_exptl_oxdiff_crystal_face_indexfrac_h
_exptl_oxdiff_crystal_face_indexfrac_k
_exptl_oxdiff_crystal_face_indexfrac_l
_exptl_oxdiff_crystal_face_x
_exptl_oxdiff_crystal_face_y
_exptl_oxdiff_crystal_face_z
-4 -5 0 0.0725 -4.1776 -4.8775 0.2531 0.2665 -0.7953 -0.5476
1 -3 5 0.0177 0.9898 -2.6780 5.3238 -0.3558 -0.5578 0.7500
4 5 -1 0.0943 4.0002 5.3157 -1.1487 -0.2059 0.8871 0.4199
-1 3 -5 0.0076 -0.8046 2.9023 -5.3463 0.3445 0.5946 -0.7270
1 7 4 0.0376 0.7475 6.9696 3.8616 -0.9536 0.1321 0.2778
5 -2 0 0.1442 4.6927 -1.9118 0.1099 0.2346 0.4132 0.8769
-1 -7 -4 0.0370 -0.8462 -6.9158 -3.8567 0.9468 -0.1407 -0.2960
-5 2 0 0.0696 -4.6854 2.0339 -0.0436 -0.2513 -0.4114 -0.8732

loop_
_geom_angle_atom_site_label_1
_geom_angle_atom_site_label_2
_geom_angle_atom_site_label_3
_geom_angle
H2A N2 H2B 120.0
C1 N2 H2A 120.0
C1 N2 H2B 120.0
C1 N1 C7 120.0(5)
C1 N1 C6 121.7(6)
C6 N1 C7 118.3(5)
N2 C1 N1 120.9(6)
N2 C1 C2 121.3(6)
N1 C1 C2 117.8(6)
C4 C3 H3 119.2
C2 C3 H3 119.2
C2 C3 C4 121.6(6)
C9 C8 C7 179.4(8)
N1 C7 H7A 109.6
N1 C7 H7B 109.6
C8 C7 N1 110.4(5)
C8 C7 H7A 109.6
C8 C7 H7B 109.6
H7A C7 H7B 108.1
N1 C6 H6 119.3
C4 C6 N1 121.4(6)
C4 C6 H6 119.3
C3 C4 C5 122.9(6)
C6 C4 C3 117.4(6)
C6 C4 C5 119.6(6)
C4 C5 H5A 109.5
C4 C5 H5B 109.5
C4 C5 H5C 109.5
H5A C5 H5B 109.5
H5A C5 H5C 109.5
H5B C5 H5C 109.5
C1 C2 H2 120.0
C3 C2 C1 119.9(6)
C3 C2 H2 120.0
C8 C9 H9 180.0

loop_
_geom_bond_atom_site_label_1
_geom_bond_atom_site_label_2
_geom_bond_distance
N2 H2A 0.8600
N2 H2B 0.8600
N2 C1 1.330(8)
N1 C1 1.359(8)
N1 C7 1.481(8)
N1 C6 1.384(9)
C1 C2 1.428(9)
C3 H3 0.9300
C3 C4 1.425(9)
C3 C2 1.345(9)
C8 C7 1.479(10)
C8 C9 1.183(11)
C7 H7A 0.9700
C7 H7B 0.9700
C6 H6 0.9300
C6 C4 1.355(10)
C4 C5 1.500(9)
C5 H5A 0.9600
C5 H5B 0.9600
C5 H5C 0.9600
C2 H2 0.9300
C9 H9 0.9300

loop_
_geom_torsion_atom_site_label_1
_geom_torsion_atom_site_label_2
_geom_torsion_atom_site_label_3
_geom_torsion_atom_site_label_4
_geom_torsion
N2 C1 C2 C3 179.2(6)
N1 C1 C2 C3 1.5(9)
N1 C6 C4 C3 1.4(10)
N1 C6 C4 C5 179.9(6)
C1 N1 C7 C8 -74.6(8)
C1 N1 C6 C4 -0.7(10)
C7 N1 C1 N2 2.2(9)
C7 N1 C1 C2 179.9(6)
C7 N1 C6 C4 178.6(6)
C6 N1 C1 N2 -178.5(6)
C6 N1 C1 C2 -0.8(9)
C6 N1 C7 C8 106.1(7)
C4 C3 C2 C1 -0.8(10)
C2 C3 C4 C6 -0.7(10)
C2 C3 C4 C5 -179.1(6)
C9 C8 C7 N1 -150(78)
